data_4121009
loop_
_publ_author_name
'Eugenio Coronado'
'M\'onica Gim\'enez-Marqu\'es'
'Guillermo M\'inguez Espallargas'
'Fernando Rey'
'I\~nigo J. Vit\'orica-Yrez\'abal'

_publ_section_title
;
 Spin-Crossover Modification through Selective CO2 Sorption
;
_journal_name_full 'Journal of the American Chemical Society'
_journal_page_first 15986
_journal_page_last 15989
_journal_paper_doi 10.1021/ja407135k
_journal_volume 135
_journal_year 2013
_chemical_compound_source 'see text'
_chemical_formula_moiety ' C30 H30 Fe N24, 0.96(C O2), 2(Cl O4)'
_chemical_formula_sum 'C30.93 H30 Cl2 Fe N24 O9.86'
_chemical_formula_weight 1022.46
_chemical_name_systematic ?
_space_group_IT_number 176
_symmetry_cell_setting hexagonal
_symmetry_Int_Tables_number 176
_symmetry_space_group_name_Hall '-P 6c'
_symmetry_space_group_name_H-M 'P 63/m'
_cell_angle_alpha 90
_cell_angle_beta 90
_cell_angle_gamma 120
_cell_formula_units_Z 2
_cell_length_a 10.514099(41)
_cell_length_b 10.514099(41)
_cell_length_c 23.58029(19)
_cell_measurement_temperature 298
_cell_volume 2257.48(2)
_computing_data_reduction 'DASH (David et al., 2001)'
_computing_publication_material 'enCifer (Cambridge Crystallographic Data Centre, 2004)'
_computing_structure_refinement 'Topas (Coelho, 2003)'
_computing_structure_solution 'DASH (David et al., 2001)'
_diffrn_ambient_temperature 298
_diffrn_detector_type MAC
_diffrn_radiation_probe x-ray
_diffrn_radiation_type synchrotron
_diffrn_radiation_wavelength 0.826179
_diffrn_reflns_limit_h_max 7
_diffrn_reflns_limit_h_min 0
_diffrn_reflns_limit_k_max 7
_diffrn_reflns_limit_k_min 0
_diffrn_reflns_limit_l_max 19
_diffrn_reflns_limit_l_min 0
_diffrn_reflns_number 487
_diffrn_source synchrotron
_exptl_absorpt_coefficient_mu 0.796
_exptl_absorpt_correction_type none
_exptl_crystal_density_diffrn 1.504
_exptl_crystal_density_method 'Not Measured'
_exptl_crystal_F_000 1044.9
_pd_char_colour white
_pd_char_particle_morphology 'visual estimate, prisms'
_pd_meas_2theta_range_inc 0.003
_pd_meas_2theta_range_max 40.0
_pd_meas_2theta_range_min 2.0
_pd_meas_number_of_points 12667
_pd_meas_scan_method step
_pd_prep_temperature 298
_pd_proc_ls_background_function
;
Chebyshev polynomial
;
_pd_proc_ls_pref_orient_corr
; 
A spherical harmonics-based preferred orientation correction 
was applied with Topas during the Rietveld refinement.
;
_pd_proc_ls_profile_function
;   
Fundamental parameters with axial divergence correction
;
_pd_proc_ls_prof_R_factor 0.0668
_pd_proc_ls_prof_wR_expected 0.0519
_pd_proc_ls_prof_wR_factor 0.0846
_pd_spec_mounting '0.7 mm borosilicate capillary'
_pd_spec_mount_mode transmission
_pd_spec_shape cylinder
_pd_spec_size_axial 10
_pd_spec_size_equat 0.7
_refine_ls_extinction_method none
_refine_ls_goodness_of_fit_all 1.630
_refine_ls_hydrogen_treatment constr
_refine_ls_matrix_type sparse
_refine_ls_number_constraints 39
_refine_ls_number_parameters 78
_refine_ls_number_restraints 32
_refine_ls_shift/su_max 0.005
_refine_ls_weighting_details 1/\s(Y~obs~)^2^
_refine_ls_weighting_scheme sigma
_cod_data_source_file ja407135k_si_004.cif
_cod_data_source_block mgm543_1bar_CO2
_cod_original_cell_volume 2257.480(22)
_cod_original_formula_sum 'C30.93 H30 Cl2 Fe N24 O9.86 '
_cod_database_code 4121009

loop_
_symmetry_equiv_pos_site_id
_symmetry_equiv_pos_as_xyz
1 'x, y, z'
2 'x-y, x, z+1/2'
3 '-y, x-y, z'
4 '-x, -y, z+1/2'
5 '-x+y, -x, z'
6 'y, -x+y, z+1/2'
7 '-x, -y, -z'
8 '-x+y, -x, -z+1/2'
9 'y, -x+y, -z'
10 'x, y, -z+1/2'
11 'x-y, x, -z'
12 '-y, x-y, -z+1/2'

loop_
_atom_site_label
_atom_site_type_symbol
_atom_site_thermal_displace_type
_atom_site_fract_x
_atom_site_fract_y
_atom_site_fract_z
_atom_site_occupancy
_atom_site_U_iso_or_equiv
Fe1 Fe Uiso 0 0 0 1 0.0310(19)
O1 O Uiso 0.54950 0.35150 0.00460 1 0.0809(25)
Cl1 Cl Uiso 0.6666667 0.3333333 -0.00750 0.612(5) 0.0809(25)
O2 O Uiso 0.6666667 0.3333333 -0.06550 0.612(5) 0.0809(25)
Cl1b Cl Uiso 0.6666667 0.3333333 0.01290 0.388(5) 0.0809(25)
O2b O Uiso 0.6666667 0.3333333 0.07160 0.388(5) 0.0809(25)
N1 N Uiso 0.04362(67) 0.18629(43) 0.05220(20) 1 0.0665(20)
C2 C Uiso -0.03512(38) 0.24988(46) 0.06242(25) 1 0.0665(20)
H2 H Uiso -0.12100 0.22620 0.04280 1 0.0798(24)
N3 N Uiso 0.02809(33) 0.34740(39) 0.10311(17) 1 0.0665(20)
N4 N Uiso 0.15120(62) 0.35187(56) 0.11841(19) 1 0.0665(20)
N5 N Uiso 0.16226(42) 0.25143(45) 0.08868(25) 1 0.0665(20)
C6 C Uiso -0.01277(27) 0.45227(28) 0.12578(24) 1 0.0665(20)
H6A H Uiso -0.10950 0.42840 0.11200 1 0.0798(24)
H6B H Uiso 0.05870 0.55120 0.11320 1 0.0798(24)
C7 C Uiso -0.01643(26) 0.44855(24) 0.19079(14) 1 0.0665(20)
C8 C Uiso -0.11408(32) 0.32763(34) 0.22018(12) 1 0.0665(20)
H8 H Uiso -0.18280 0.24400 0.20020 1 0.0798(24)
C9 C Uiso 0.08381(33) 0.57251(40) 0.22067(14) 1 0.0665(20)
H9 H Uiso 0.15200 0.65690 0.20110 1 0.0798(24)
O1S O Uiso 0.07820 -0.04914 0.18573 0.155(2) 0.10132
O2S O Uiso 0.04537 0.10895 0.24459 0.155(2) 0.10132
C1S C Uiso 0.06178 0.02991 0.21516 0.155(2) 0.10132

loop_
_atom_type_symbol
_atom_type_description
_atom_type_scat_dispersion_real
_atom_type_scat_dispersion_imag
_atom_type_scat_source
C C 0.0033 0.0016 'International Tables Vol C Tables 4.2.6.8 and 6.1.1.4'
H H 0.0000 0.0000 'International Tables Vol C Tables 4.2.6.8 and 6.1.1.4'
N N 0.0061 0.0033 'International Tables Vol C Tables 4.2.6.8 and 6.1.1.4'
O O 0.0106 0.0060 'International Tables Vol C Tables 4.2.6.8 and 6.1.1.4'
Cl Cl 0.1484 0.1585 'International Tables Vol C Tables 4.2.6.8 and 6.1.1.4'
Fe Fe 0.3463 0.8444 'International Tables Vol C Tables 4.2.6.8 and 6.1.1.4'

loop_
_geom_angle_atom_site_label_1
_geom_angle_atom_site_label_2
_geom_angle_atom_site_label_3
_geom_angle
_geom_angle_site_symmetry_3
_geom_angle_publ_flag
N1 Fe1 N1 90.73 3_555 no
N1 Fe1 N1 180.00 7_555 no
N1 Fe1 N1 89.27 9_555 no
Fe1 N1 N5 122.2(5) . no
Fe1 N1 C2 131.4(5) . no
N5 N1 C2 106.0(4) . no
N4 N3 C2 109.3(4) . no
N4 N3 C6 121.5(4) . no
C2 N3 C6 128.8(4) . no
N3 N4 N5 107.7(5) . no
N1 N5 N4 107.9(5) . no
N1 C2 N3 109.1(5) . no
N3 C6 C7 111.0(3) . no
C6 C7 C8 122.1(2) . no
C6 C7 C9 119.1(2) . no
C8 C7 C9 118.9(3) . no
C7 C8 C8 120.67 10_555 no
C7 C9 C9 120.46 10_555 no
N1 C2 H2 122.94 . no
N3 C2 H2 127.96 . no
N3 C6 H6A 110.17 . no
N3 C6 H6B 109.32 . no
C7 C6 H6A 108.51 . no
C7 C6 H6B 109.09 . no
H6A C6 H6B 108.76 . no
C7 C8 H8 119.21 . no
H8 C8 C8 120.11 10_555 no
C7 C9 H9 120.04 . no
H9 C9 C9 119.50 10_555 no
O1S C1S O2S 179.98 . no
O1 Cl1 O2 102.04 . no
O1 Cl1 O1 115.76 3_655 no
O1 Cl1B O2B 98.32 . no
O1 Cl1B O1 117.94 3_655 no

loop_
_geom_bond_atom_site_label_1
_geom_bond_atom_site_label_2
_geom_bond_distance
_geom_bond_site_symmetry_2
_geom_bond_publ_flag
Fe1 N1 2.160(4) . no
N1 N5 1.383(8) . no
N1 C2 1.320(9) . no
N3 N4 1.322(8) . no
N3 C2 1.316(7) . no
N3 C6 1.470(5) . no
N4 N5 1.321(8) . no
C6 C7 1.533(6) . no
C7 C8 1.359(4) . no
C7 C9 1.390(4) . no
C8 C8 1.406(4) 10_555 no
C9 C9 1.383(5) 10_555 no
C2 H2 0.9309 . no
C6 H6A 0.9735 . no
C6 H6B 0.9762 . no
C8 H8 0.9391 . no
C9 H9 0.9371 . no
O1S C1S 1.1601 . no
O2S C1S 1.1599 . no
Cl1 O1 1.3678 . no
Cl1 O2 1.3677(1) . no
Cl1 O1 1.3678 3_655 no
Cl1 O1 1.3677 5_665 no
Cl1B O1 1.3519 . no
Cl1B O2B 1.3842(1) . no
Cl1B O1 1.3520 3_655 no
Cl1B O1 1.3519 5_665 no

loop_
_geom_torsion_atom_site_label_1
_geom_torsion_atom_site_label_2
_geom_torsion_atom_site_label_3
_geom_torsion_atom_site_label_4
_geom_torsion
_geom_torsion_site_symmetry_1
_geom_torsion_site_symmetry_3
_geom_torsion_site_symmetry_4
_geom_torsion_publ_flag
N1 Fe1 N1 N5 108.1(5) 3_555 . . no
N1 Fe1 N1 C2 -63.0(5) 3_555 . . no
N1 Fe1 N1 N5 17.4(5) 5_555 . . no
N1 Fe1 N1 C2 -153.7(5) 5_555 . . no
N1 Fe1 N1 N5 -71.9(5) 9_555 . . no
N1 Fe1 N1 C2 117.0(5) 9_555 . . no
N1 Fe1 N1 N5 -162.6(5) 11_555 . . no
N1 Fe1 N1 C2 26.3(5) 11_555 . . no
Fe1 N1 N5 N4 -174.0(4) . . . no
C2 N1 N5 N4 -0.9(6) . . . no
Fe1 N1 C2 N3 171.4(3) . . . no
N5 N1 C2 N3 -0.8(6) . . . no
C2 N3 N4 N5 -2.7(6) . . . no
C6 N3 N4 N5 -176.1(4) . . . no
N4 N3 C2 N1 2.2(6) . . . no
C6 N3 C2 N1 175.0(4) . . . no
N4 N3 C6 C7 -55.8(5) . . . no
C2 N3 C6 C7 132.2(5) . . . no
N3 N4 N5 N1 2.2(6) . . . no
N3 C6 C7 C8 -64.7(4) . . . no
N3 C6 C7 C9 115.0(3) . . . no
C6 C7 C8 C8 179.7(3) . . 10_555 no
C9 C7 C8 C8 0.1(5) . . 10_555 no
C6 C7 C9 C9 -179.7(3) . . 10_555 no
C8 C7 C9 C9 -0.1(5) . . 10_555 no
C7 C8 C8 C7 -0.02 . 10_555 10_555 no
C7 C9 C9 C7 0.02 . 10_555 10_555 no
Fe1 N1 C2 H2 -8.75 . . . no
N5 N1 C2 H2 179.07 . . . no
N4 N3 C2 H2 -177.66 . . . no
C6 N3 C2 H2 -4.88 . . . no
N4 N3 C6 H6A -176.02 . . . no
N4 N3 C6 H6B 64.51 . . . no
C2 N3 C6 H6A 11.97 . . . no
C2 N3 C6 H6B -107.50 . . . no
H6A C6 C7 C8 56.53 . . . no
H6A C6 C7 C9 -123.82 . . . no
H6B C6 C7 C8 174.88 . . . no
H6B C6 C7 C9 -5.47 . . . no
C6 C7 C8 H8 -1.11 . . . no
C9 C7 C8 H8 179.24 . . . no
C6 C7 C9 H9 0.31 . . . no
C8 C7 C9 H9 179.98 . . . no
C7 C8 C8 H8 179.17 . 10_555 10_555 no
H8 C8 C8 C7 -179.17 . 10_555 10_555 no
H8 C8 C8 H8 0.02 . 10_555 10_555 no
C7 C9 C9 H9 -179.96 . 10_555 10_555 no
H9 C9 C9 C7 179.97 . 10_555 10_555 no
H9 C9 C9 H9 -0.02 . 10_555 10_555 no
